data_4333081
loop_
_publ_author_name
'Niemeyer, Mark'

_publ_section_title
;
 Reactions of Hypersilyl Potassium with Rare-Earth Metal
 Bis(Trimethylsilylamides):&#x00A0; Addition versus Peripheral
 Deprotonation
;
_journal_issue 22
_journal_name_full 'Inorganic Chemistry'
_journal_page_first 9085
_journal_page_last 9095
_journal_paper_doi 10.1021/ic0613659
_journal_volume 45
_journal_year 2006
_chemical_formula_sum 'C18 H54 Li N3 Si6 Yb'
_chemical_formula_weight 661.16
_chemical_name_systematic
; 
lithium-tris{bis(trimethylsilylamido)}ytterbate(II)
;
_space_group_IT_number 2
_symmetry_cell_setting triclinic
_symmetry_space_group_name_Hall '-P 1'
_symmetry_space_group_name_H-M 'P -1'
_atom_sites_solution_hydrogens geom
_atom_sites_solution_primary direct
_atom_sites_solution_secondary difmap
_audit_creation_method SHELXL-97
_cell_angle_alpha 96.46(2)
_cell_angle_beta 95.80(2)
_cell_angle_gamma 102.32(2)
_cell_formula_units_Z 2
_cell_length_a 8.850(2)
_cell_length_b 11.720(3)
_cell_length_c 16.363(4)
_cell_measurement_temperature 173(2)
_cell_volume 1633.9(7)
_computing_structure_refinement 'SHELXL-97 (Sheldrick, 1997)'
_computing_structure_solution 'SHELXS-97 (Sheldrick, 1990)'
_diffrn_ambient_temperature 173(2)
_diffrn_measured_fraction_theta_full 0.997
_diffrn_measured_fraction_theta_max 0.997
_diffrn_measurement_device_type 'Siemens P4'
_diffrn_radiation_monochromator graphite
_diffrn_radiation_source 'fine-focus sealed tube'
_diffrn_radiation_type MoK\a
_diffrn_radiation_wavelength 0.71073
_diffrn_reflns_av_R_equivalents 0.0406
_diffrn_reflns_av_sigmaI/netI 0.0520
_diffrn_reflns_limit_h_max 11
_diffrn_reflns_limit_h_min -4
_diffrn_reflns_limit_k_max 14
_diffrn_reflns_limit_k_min -15
_diffrn_reflns_limit_l_max 21
_diffrn_reflns_limit_l_min -21
_diffrn_reflns_number 7967
_diffrn_reflns_theta_full 27.50
_diffrn_reflns_theta_max 27.50
_diffrn_reflns_theta_min 2.05
_diffrn_standards_interval_count 298
_diffrn_standards_number 2
_exptl_absorpt_coefficient_mu 3.092
_exptl_absorpt_correction_T_max 0.4573
_exptl_absorpt_correction_T_min 0.3710
_exptl_absorpt_correction_type psi-scan
_exptl_crystal_colour orange-red
_exptl_crystal_density_diffrn 1.344
_exptl_crystal_density_method 'not measured'
_exptl_crystal_description prism
_exptl_crystal_F_000 680
_exptl_crystal_size_max 0.40
_exptl_crystal_size_mid 0.35
_exptl_crystal_size_min 0.30
_refine_diff_density_max 1.177
_refine_diff_density_min -1.135
_refine_diff_density_rms 0.113
_refine_ls_extinction_method none
_refine_ls_goodness_of_fit_ref 0.963
_refine_ls_hydrogen_treatment refU
_refine_ls_matrix_type full
_refine_ls_number_parameters 281
_refine_ls_number_reflns 7483
_refine_ls_number_restraints 0
_refine_ls_restrained_S_all 0.963
_refine_ls_R_factor_all 0.0426
_refine_ls_R_factor_gt 0.0331
_refine_ls_shift/su_max 0.001
_refine_ls_shift/su_mean 0.000
_refine_ls_structure_factor_coef Fsqd
_refine_ls_weighting_details 'calc w=1/[\s^2^(Fo^2^)+(0.0435P)^2^] where P=(Fo^2^+2Fc^2^)/3'
_refine_ls_weighting_scheme calc
_refine_ls_wR_factor_gt 0.0798
_refine_ls_wR_factor_ref 0.0818
_reflns_number_gt 6148
_reflns_number_total 7483
_reflns_threshold_expression >2sigma(I)
_cod_data_source_file ic0613659sup1.cif
_cod_data_source_block 7
_cod_original_sg_symbol_H-M P-1
_cod_database_code 4333081

loop_
_symmetry_equiv_pos_as_xyz
'x, y, z'
'-x, -y, -z'

loop_
_atom_site_label
_atom_site_type_symbol
_atom_site_fract_x
_atom_site_fract_y
_atom_site_fract_z
_atom_site_U_iso_or_equiv
_atom_site_adp_type
_atom_site_occupancy
_atom_site_symmetry_multiplicity
_atom_site_calc_flag
_atom_site_refinement_flags
Li Li 0.6730(9) 0.6402(6) 0.7058(4) 0.0324(14) Uani 1 1 d .
Yb Yb 0.73587(2) 0.891636(14) 0.749907(10) 0.03073(6) Uani 1 1 d .
N1 N 0.7777(4) 1.0941(3) 0.7797(2) 0.0306(7) Uani 1 1 d .
N2 N 0.6470(4) 0.7196(3) 0.81644(17) 0.0247(6) Uani 1 1 d .
N3 N 0.7490(4) 0.7544(2) 0.62925(17) 0.0232(6) Uani 1 1 d .
Si1 Si 0.64443(15) 1.14515(10) 0.82833(7) 0.0370(3) Uani 1 1 d .
Si2 Si 0.92519(15) 1.17129(10) 0.73866(7) 0.0367(3) Uani 1 1 d .
Si3 Si 0.46564(13) 0.63285(9) 0.81469(6) 0.0278(2) Uani 1 1 d .
Si4 Si 0.78842(13) 0.74491(9) 0.89823(6) 0.0287(2) Uani 1 1 d .
Si5 Si 0.63378(13) 0.79968(9) 0.55622(6) 0.0282(2) Uani 1 1 d .
Si6 Si 0.89019(13) 0.68481(9) 0.60227(6) 0.0281(2) Uani 1 1 d .
C11 C 0.7187(8) 1.2238(7) 0.9344(3) 0.080(2) Uani 1 1 d .
H11A H 0.7627 1.1714 0.9677 0.076(3) Uiso 1 1 calc R
H11B H 0.6329 1.2474 0.9602 0.076(3) Uiso 1 1 calc R
H11C H 0.7998 1.2940 0.9312 0.076(3) Uiso 1 1 calc R
C12 C 0.5511(8) 1.2466(5) 0.7712(4) 0.0746(18) Uani 1 1 d .
H12A H 0.6299 1.3176 0.7667 0.076(3) Uiso 1 1 calc R
H12B H 0.4692 1.2688 0.8014 0.076(3) Uiso 1 1 calc R
H12C H 0.5052 1.2067 0.7156 0.076(3) Uiso 1 1 calc R
C13 C 0.4845(6) 1.0182(5) 0.8391(4) 0.0583(14) Uani 1 1 d .
H13A H 0.5286 0.9588 0.8647 0.076(3) Uiso 1 1 calc R
H13B H 0.4285 0.9834 0.7842 0.076(3) Uiso 1 1 calc R
H13C H 0.4122 1.0455 0.8741 0.076(3) Uiso 1 1 calc R
C21 C 1.0380(8) 1.3079(5) 0.8046(4) 0.0731(19) Uani 1 1 d .
H21A H 0.9770 1.3686 0.8046 0.076(3) Uiso 1 1 calc R
H21B H 1.1362 1.3360 0.7826 0.076(3) Uiso 1 1 calc R
H21C H 1.0604 1.2915 0.8614 0.076(3) Uiso 1 1 calc R
C22 C 0.8626(7) 1.2178(5) 0.6377(3) 0.0566(14) Uani 1 1 d .
H22A H 0.7903 1.1511 0.6027 0.076(3) Uiso 1 1 calc R
H22B H 0.9542 1.2437 0.6097 0.076(3) Uiso 1 1 calc R
H22C H 0.8104 1.2829 0.6477 0.076(3) Uiso 1 1 calc R
C23 C 1.0633(7) 1.0748(6) 0.7167(4) 0.0647(16) Uani 1 1 d .
H23A H 1.0108 1.0075 0.6752 0.076(3) Uiso 1 1 calc R
H23B H 1.0976 1.0463 0.7679 0.076(3) Uiso 1 1 calc R
H23C H 1.1541 1.1201 0.6957 0.076(3) Uiso 1 1 calc R
C31 C 0.3095(5) 0.7139(5) 0.8219(3) 0.0500(12) Uani 1 1 d .
H31A H 0.3252 0.7616 0.8765 0.076(3) Uiso 1 1 calc R
H31B H 0.2082 0.6576 0.8144 0.076(3) Uiso 1 1 calc R
H31C H 0.3121 0.7654 0.7786 0.076(3) Uiso 1 1 calc R
C32 C 0.4149(6) 0.5367(4) 0.7111(3) 0.0483(12) Uani 1 1 d .
H32A H 0.4296 0.5860 0.6667 0.076(3) Uiso 1 1 calc R
H32B H 0.3058 0.4932 0.7050 0.076(3) Uiso 1 1 calc R
H32C H 0.4828 0.4808 0.7076 0.076(3) Uiso 1 1 calc R
C33 C 0.4472(6) 0.5338(4) 0.8947(3) 0.0447(11) Uani 1 1 d .
H33A H 0.4678 0.5808 0.9497 0.076(3) Uiso 1 1 calc R
H33B H 0.5228 0.4840 0.8901 0.076(3) Uiso 1 1 calc R
H33C H 0.3414 0.4839 0.8868 0.076(3) Uiso 1 1 calc R
C41 C 0.8662(6) 0.6144(4) 0.9202(3) 0.0448(11) Uani 1 1 d .
H41A H 0.7930 0.5636 0.9492 0.076(3) Uiso 1 1 calc R
H41B H 0.9673 0.6407 0.9550 0.076(3) Uiso 1 1 calc R
H41C H 0.8791 0.5701 0.8679 0.076(3) Uiso 1 1 calc R
C42 C 0.7341(7) 0.8114(5) 0.9957(3) 0.0522(13) Uani 1 1 d .
H42A H 0.6487 0.7555 1.0135 0.076(3) Uiso 1 1 calc R
H42B H 0.7003 0.8838 0.9866 0.076(3) Uiso 1 1 calc R
H42C H 0.8244 0.8300 1.0388 0.076(3) Uiso 1 1 calc R
C43 C 0.9586(5) 0.8571(4) 0.8733(3) 0.0429(10) Uani 1 1 d .
H43A H 0.9316 0.9342 0.8749 0.076(3) Uiso 1 1 calc R
H43B H 0.9829 0.8326 0.8178 0.076(3) Uiso 1 1 calc R
H43C H 1.0497 0.8629 0.9142 0.076(3) Uiso 1 1 calc R
C51 C 0.4875(6) 0.6777(4) 0.4901(3) 0.0475(11) Uani 1 1 d .
H51A H 0.5375 0.6135 0.4730 0.076(3) Uiso 1 1 calc R
H51B H 0.4456 0.7070 0.4409 0.076(3) Uiso 1 1 calc R
H51C H 0.4024 0.6485 0.5217 0.076(3) Uiso 1 1 calc R
C52 C 0.5168(5) 0.8937(4) 0.6104(3) 0.0396(10) Uani 1 1 d .
H52A H 0.4635 0.8511 0.6514 0.076(3) Uiso 1 1 calc R
H52B H 0.4395 0.9118 0.5697 0.076(3) Uiso 1 1 calc R
H52C H 0.5865 0.9672 0.6385 0.076(3) Uiso 1 1 calc R
C53 C 0.7444(7) 0.8911(4) 0.4870(3) 0.0500(12) Uani 1 1 d .
H53A H 0.8025 0.8436 0.4548 0.076(3) Uiso 1 1 calc R
H53B H 0.8175 0.9589 0.5204 0.076(3) Uiso 1 1 calc R
H53C H 0.6717 0.9190 0.4491 0.076(3) Uiso 1 1 calc R
C61 C 0.9003(6) 0.5701(4) 0.6720(3) 0.0433(11) Uani 1 1 d .
H61A H 0.9225 0.6077 0.7298 0.076(3) Uiso 1 1 calc R
H61B H 0.9834 0.5304 0.6588 0.076(3) Uiso 1 1 calc R
H61C H 0.8003 0.5123 0.6639 0.076(3) Uiso 1 1 calc R
C62 C 1.0879(5) 0.7815(4) 0.6136(3) 0.0458(11) Uani 1 1 d .
H62A H 1.1138 0.8244 0.6700 0.076(3) Uiso 1 1 calc R
H62B H 1.0908 0.8378 0.5735 0.076(3) Uiso 1 1 calc R
H62C H 1.1638 0.7334 0.6033 0.076(3) Uiso 1 1 calc R
C63 C 0.8528(6) 0.6044(4) 0.4951(3) 0.0428(10) Uani 1 1 d .
H63A H 0.7660 0.5355 0.4914 0.076(3) Uiso 1 1 calc R
H63B H 0.9465 0.5784 0.4814 0.076(3) Uiso 1 1 calc R
H63C H 0.8262 0.6567 0.4560 0.076(3) Uiso 1 1 calc R

loop_
_atom_site_aniso_label
_atom_site_aniso_U_11
_atom_site_aniso_U_22
_atom_site_aniso_U_33
_atom_site_aniso_U_23
_atom_site_aniso_U_13
_atom_site_aniso_U_12
Li 0.042(4) 0.034(3) 0.025(3) 0.007(2) 0.008(3) 0.013(3)
Yb 0.04661(12) 0.02099(8) 0.02522(8) 0.00476(5) 0.00801(7) 0.00670(6)
N1 0.0332(19) 0.0226(14) 0.0349(16) 0.0037(12) 0.0029(14) 0.0048(13)
N2 0.0265(16) 0.0265(14) 0.0218(13) 0.0074(11) 0.0026(12) 0.0054(12)
N3 0.0250(16) 0.0238(14) 0.0223(13) 0.0088(11) 0.0064(12) 0.0041(12)
Si1 0.0386(7) 0.0306(5) 0.0408(6) -0.0038(5) 0.0032(5) 0.0112(5)
Si2 0.0398(7) 0.0291(5) 0.0401(6) 0.0108(4) 0.0046(5) 0.0029(5)
Si3 0.0287(6) 0.0324(5) 0.0208(4) 0.0081(4) 0.0024(4) 0.0013(4)
Si4 0.0301(6) 0.0309(5) 0.0238(4) 0.0052(4) -0.0011(4) 0.0054(4)
Si5 0.0322(6) 0.0303(5) 0.0238(4) 0.0076(4) 0.0023(4) 0.0095(4)
Si6 0.0290(6) 0.0313(5) 0.0265(5) 0.0052(4) 0.0066(4) 0.0104(4)
C11 0.062(4) 0.121(6) 0.046(3) -0.034(3) 0.002(3) 0.023(4)
C12 0.079(5) 0.059(3) 0.097(5) 0.006(3) 0.008(4) 0.044(3)
C13 0.052(3) 0.053(3) 0.069(3) -0.002(3) 0.026(3) 0.007(2)
C21 0.068(4) 0.056(3) 0.074(4) 0.014(3) -0.010(3) -0.025(3)
C22 0.070(4) 0.048(3) 0.054(3) 0.028(2) 0.005(3) 0.009(3)
C23 0.059(4) 0.082(4) 0.072(4) 0.035(3) 0.033(3) 0.033(3)
C31 0.029(2) 0.056(3) 0.067(3) 0.016(2) 0.009(2) 0.007(2)
C32 0.054(3) 0.046(2) 0.032(2) -0.0010(18) 0.004(2) -0.013(2)
C33 0.052(3) 0.043(2) 0.036(2) 0.0188(18) 0.004(2) -0.002(2)
C41 0.049(3) 0.044(2) 0.042(2) 0.0154(19) -0.007(2) 0.012(2)
C42 0.063(3) 0.062(3) 0.027(2) -0.0051(19) 0.003(2) 0.010(3)
C43 0.033(2) 0.043(2) 0.049(2) 0.014(2) -0.0058(19) 0.0021(19)
C51 0.044(3) 0.051(3) 0.043(2) 0.000(2) -0.011(2) 0.011(2)
C52 0.038(2) 0.042(2) 0.041(2) 0.0055(18) 0.0000(19) 0.0182(19)
C53 0.063(3) 0.052(3) 0.043(2) 0.026(2) 0.015(2) 0.016(2)
C61 0.055(3) 0.045(2) 0.043(2) 0.0150(19) 0.012(2) 0.032(2)
C62 0.028(2) 0.053(3) 0.057(3) 0.005(2) 0.010(2) 0.009(2)
C63 0.048(3) 0.048(2) 0.035(2) 0.0025(18) 0.010(2) 0.016(2)

loop_
_atom_type_symbol
_atom_type_description
_atom_type_scat_dispersion_real
_atom_type_scat_dispersion_imag
_atom_type_scat_source
C C 0.0033 0.0016 'International Tables Vol C Tables 4.2.6.8 and 6.1.1.4'
H H 0.0000 0.0000 'International Tables Vol C Tables 4.2.6.8 and 6.1.1.4'
Li Li -0.0003 0.0001 'International Tables Vol C Tables 4.2.6.8 and 6.1.1.4'
N N 0.0061 0.0033 'International Tables Vol C Tables 4.2.6.8 and 6.1.1.4'
Si Si 0.0817 0.0704 'International Tables Vol C Tables 4.2.6.8 and 6.1.1.4'
Yb Yb -0.3850 5.5486 'International Tables Vol C Tables 4.2.6.8 and 6.1.1.4'

loop_
_geom_angle_atom_site_label_1
_geom_angle_atom_site_label_2
_geom_angle_atom_site_label_3
_geom_angle
N3 Li N2 112.7(3)
N3 Li Si3 133.5(3)
N2 Li Si3 39.42(15)
N3 Li Si6 38.98(15)
N2 Li Si6 133.4(3)
Si3 Li Si6 171.0(3)
N3 Li Yb 56.53(18)
N2 Li Yb 56.20(18)
Si3 Li Yb 85.36(18)
Si6 Li Yb 85.62(19)
N1 Yb N2 138.21(11)
N1 Yb N3 135.22(11)
N2 Yb N3 86.48(10)
N1 Yb Li 177.14(16)
N2 Yb Li 43.31(14)
N3 Yb Li 43.17(14)
N1 Yb Si4 118.38(9)
N2 Yb Si4 31.60(7)
N3 Yb Si4 102.30(7)
Li Yb Si4 64.17(13)
N1 Yb Si5 112.47(9)
N2 Yb Si5 104.00(7)
N3 Yb Si5 31.40(7)
Li Yb Si5 65.02(13)
Si4 Yb Si5 129.15(3)
N1 Yb Si2 26.44(9)
N2 Yb Si2 156.33(7)
N3 Yb Si2 112.82(7)
Li Yb Si2 153.54(13)
Si4 Yb Si2 126.16(3)
Si5 Yb Si2 99.45(4)
N1 Yb Si1 26.05(9)
N2 Yb Si1 116.68(7)
N3 Yb Si1 148.64(7)
Li Yb Si1 153.30(14)
Si4 Yb Si1 108.30(3)
Si5 Yb Si1 117.86(3)
Si2 Yb Si1 52.36(3)
Si1 N1 Si2 127.6(2)
Si1 N1 Yb 116.36(17)
Si2 N1 Yb 115.52(17)
Si4 N2 Si3 123.78(17)
Si4 N2 Li 121.7(3)
Si3 N2 Li 92.4(2)
Si4 N2 Yb 99.83(14)
Si3 N2 Yb 131.19(17)
Li N2 Yb 80.5(2)
Si5 N3 Si6 120.81(17)
Si5 N3 Li 125.1(3)
Si6 N3 Li 93.4(2)
Si5 N3 Yb 100.29(14)
Si6 N3 Yb 132.14(16)
Li N3 Yb 80.3(2)
N1 Si1 C11 114.1(2)
N1 Si1 C13 108.5(2)
C11 Si1 C13 106.9(3)
N1 Si1 C12 113.9(3)
C11 Si1 C12 106.8(3)
C13 Si1 C12 106.2(3)
N1 Si1 Yb 37.59(11)
C11 Si1 Yb 124.0(2)
C13 Si1 Yb 70.99(17)
C12 Si1 Yb 128.1(2)
N1 Si2 C21 115.4(2)
N1 Si2 C22 113.2(2)
C21 Si2 C22 105.6(3)
N1 Si2 C23 108.2(2)
C21 Si2 C23 107.6(3)
C22 Si2 C23 106.4(3)
N1 Si2 Yb 38.04(11)
C21 Si2 Yb 141.8(2)
C22 Si2 Yb 110.83(18)
C23 Si2 Yb 73.0(2)
N2 Si3 C31 114.6(2)
N2 Si3 C33 115.1(2)
C31 Si3 C33 106.7(2)
N2 Si3 C32 107.40(18)
C31 Si3 C32 105.5(3)
C33 Si3 C32 107.0(2)
N2 Si3 Li 48.17(18)
C31 Si3 Li 128.8(2)
C33 Si3 Li 124.5(2)
C32 Si3 Li 59.4(2)
N2 Si4 C42 114.1(2)
N2 Si4 C41 115.07(19)
C42 Si4 C41 108.1(2)
N2 Si4 C43 107.24(18)
C42 Si4 C43 105.4(2)
C41 Si4 C43 106.1(2)
N2 Si4 Yb 48.58(10)
C42 Si4 Yb 111.91(18)
C41 Si4 Yb 139.88(16)
C43 Si4 Yb 60.93(14)
N3 Si5 C53 113.6(2)
N3 Si5 C51 114.18(19)
C53 Si5 C51 108.1(2)
N3 Si5 C52 108.27(17)
C53 Si5 C52 106.8(2)
C51 Si5 C52 105.4(2)
N3 Si5 Yb 48.31(10)
C53 Si5 Yb 114.23(17)
C51 Si5 Yb 137.67(17)
C52 Si5 Yb 61.81(14)
N3 Si6 C62 114.66(19)
N3 Si6 C63 114.77(19)
C62 Si6 C63 106.6(2)
N3 Si6 C61 107.89(18)
C62 Si6 C61 106.7(2)
C63 Si6 C61 105.5(2)
N3 Si6 Li 47.58(17)
C62 Si6 Li 133.8(2)
C63 Si6 Li 119.6(2)
C61 Si6 Li 60.9(2)
Si1 C11 H11A 109.5
Si1 C11 H11B 109.5
H11A C11 H11B 109.5
Si1 C11 H11C 109.5
H11A C11 H11C 109.5
H11B C11 H11C 109.5
Si1 C12 H12A 109.5
Si1 C12 H12B 109.5
H12A C12 H12B 109.5
Si1 C12 H12C 109.5
H12A C12 H12C 109.5
H12B C12 H12C 109.5
Si1 C13 H13A 109.5
Si1 C13 H13B 109.5
H13A C13 H13B 109.5
Si1 C13 H13C 109.5
H13A C13 H13C 109.5
H13B C13 H13C 109.5
Si2 C21 H21A 109.5
Si2 C21 H21B 109.5
H21A C21 H21B 109.5
Si2 C21 H21C 109.5
H21A C21 H21C 109.5
H21B C21 H21C 109.5
Si2 C22 H22A 109.5
Si2 C22 H22B 109.5
H22A C22 H22B 109.5
Si2 C22 H22C 109.5
H22A C22 H22C 109.5
H22B C22 H22C 109.5
Si2 C23 H23A 109.5
Si2 C23 H23B 109.5
H23A C23 H23B 109.5
Si2 C23 H23C 109.5
H23A C23 H23C 109.5
H23B C23 H23C 109.5
Si3 C31 H31A 109.5
Si3 C31 H31B 109.5
H31A C31 H31B 109.5
Si3 C31 H31C 109.5
H31A C31 H31C 109.5
H31B C31 H31C 109.5
Si3 C32 H32A 109.5
Si3 C32 H32B 109.5
H32A C32 H32B 109.5
Si3 C32 H32C 109.5
H32A C32 H32C 109.5
H32B C32 H32C 109.5
Si3 C33 H33A 109.5
Si3 C33 H33B 109.5
H33A C33 H33B 109.5
Si3 C33 H33C 109.5
H33A C33 H33C 109.5
H33B C33 H33C 109.5
Si4 C41 H41A 109.5
Si4 C41 H41B 109.5
H41A C41 H41B 109.5
Si4 C41 H41C 109.5
H41A C41 H41C 109.5
H41B C41 H41C 109.5
Si4 C42 H42A 109.5
Si4 C42 H42B 109.5
H42A C42 H42B 109.5
Si4 C42 H42C 109.5
H42A C42 H42C 109.5
H42B C42 H42C 109.5
Si4 C43 H43A 109.5
Si4 C43 H43B 109.5
H43A C43 H43B 109.5
Si4 C43 H43C 109.5
H43A C43 H43C 109.5
H43B C43 H43C 109.5
Si5 C51 H51A 109.5
Si5 C51 H51B 109.5
H51A C51 H51B 109.5
Si5 C51 H51C 109.5
H51A C51 H51C 109.5
H51B C51 H51C 109.5
Si5 C52 H52A 109.5
Si5 C52 H52B 109.5
H52A C52 H52B 109.5
Si5 C52 H52C 109.5
H52A C52 H52C 109.5
H52B C52 H52C 109.5
Si5 C53 H53A 109.5
Si5 C53 H53B 109.5
H53A C53 H53B 109.5
Si5 C53 H53C 109.5
H53A C53 H53C 109.5
H53B C53 H53C 109.5
Si6 C61 H61A 109.5
Si6 C61 H61B 109.5
H61A C61 H61B 109.5
Si6 C61 H61C 109.5
H61A C61 H61C 109.5
H61B C61 H61C 109.5
Si6 C62 H62A 109.5
Si6 C62 H62B 109.5
H62A C62 H62B 109.5
Si6 C62 H62C 109.5
H62A C62 H62C 109.5
H62B C62 H62C 109.5
Si6 C63 H63A 109.5
Si6 C63 H63B 109.5
H63A C63 H63B 109.5
Si6 C63 H63C 109.5
H63A C63 H63C 109.5
H63B C63 H63C 109.5

loop_
_geom_bond_atom_site_label_1
_geom_bond_atom_site_label_2
_geom_bond_distance
Li N3 1.994(7)
Li N2 1.998(7)
Li Si3 2.679(7)
Li Si6 2.696(7)
Li Yb 2.873(7)
Yb N1 2.309(3)
Yb N2 2.420(3)
Yb N3 2.431(3)
Yb Si4 3.1806(13)
Yb Si5 3.2031(13)
Yb Si2 3.3820(15)
Yb Si1 3.3923(14)
N1 Si1 1.663(4)
N1 Si2 1.669(3)
N2 Si4 1.691(3)
N2 Si3 1.702(3)
N3 Si5 1.696(3)
N3 Si6 1.699(3)
Si1 C11 1.856(5)
Si1 C13 1.859(5)
Si1 C12 1.866(6)
Si2 C21 1.854(5)
Si2 C22 1.865(5)
Si2 C23 1.868(6)
Si3 C31 1.841(5)
Si3 C33 1.842(4)
Si3 C32 1.883(4)
Si4 C42 1.849(4)
Si4 C41 1.862(5)
Si4 C43 1.888(5)
Si5 C53 1.854(4)
Si5 C51 1.862(5)
Si5 C52 1.877(4)
Si6 C62 1.849(5)
Si6 C63 1.857(4)
Si6 C61 1.868(4)
C11 H11A 0.9800
C11 H11B 0.9800
C11 H11C 0.9800
C12 H12A 0.9800
C12 H12B 0.9800
C12 H12C 0.9800
C13 H13A 0.9800
C13 H13B 0.9800
C13 H13C 0.9800
C21 H21A 0.9800
C21 H21B 0.9800
C21 H21C 0.9800
C22 H22A 0.9800
C22 H22B 0.9800
C22 H22C 0.9800
C23 H23A 0.9800
C23 H23B 0.9800
C23 H23C 0.9800
C31 H31A 0.9800
C31 H31B 0.9800
C31 H31C 0.9800
C32 H32A 0.9800
C32 H32B 0.9800
C32 H32C 0.9800
C33 H33A 0.9800
C33 H33B 0.9800
C33 H33C 0.9800
C41 H41A 0.9800
C41 H41B 0.9800
C41 H41C 0.9800
C42 H42A 0.9800
C42 H42B 0.9800
C42 H42C 0.9800
C43 H43A 0.9800
C43 H43B 0.9800
C43 H43C 0.9800
C51 H51A 0.9800
C51 H51B 0.9800
C51 H51C 0.9800
C52 H52A 0.9800
C52 H52B 0.9800
C52 H52C 0.9800
C53 H53A 0.9800
C53 H53B 0.9800
C53 H53C 0.9800
C61 H61A 0.9800
C61 H61B 0.9800
C61 H61C 0.9800
C62 H62A 0.9800
C62 H62B 0.9800
C62 H62C 0.9800
C63 H63A 0.9800
C63 H63B 0.9800
C63 H63C 0.9800

loop_
_geom_torsion_atom_site_label_1
_geom_torsion_atom_site_label_2
_geom_torsion_atom_site_label_3
_geom_torsion_atom_site_label_4
_geom_torsion
N3 Li Yb N1 57(3)
N2 Li Yb N1 -123(3)
Si3 Li Yb N1 -95(3)
Si6 Li Yb N1 85(3)
N3 Li Yb N2 -179.5(3)
Si3 Li Yb N2 28.55(13)
Si6 Li Yb N2 -151.7(3)
N2 Li Yb N3 179.5(3)
Si3 Li Yb N3 -151.9(3)
Si6 Li Yb N3 27.87(13)
N3 Li Yb Si4 -149.5(2)
N2 Li Yb Si4 29.99(15)
Si3 Li Yb Si4 58.54(11)
Si6 Li Yb Si4 -121.67(19)
N3 Li Yb Si5 28.40(15)
N2 Li Yb Si5 -152.1(2)
Si3 Li Yb Si5 -123.51(19)
Si6 Li Yb Si5 56.27(11)
N3 Li Yb Si2 -29.6(4)
N2 Li Yb Si2 149.9(2)
Si3 Li Yb Si2 178.45(15)
Si6 Li Yb Si2 -1.8(4)
N3 Li Yb Si1 131.2(2)
N2 Li Yb Si1 -49.3(4)
Si3 Li Yb Si1 -20.7(4)
Si6 Li Yb Si1 159.05(15)
N2 Yb N1 Si1 -41.0(3)
N3 Yb N1 Si1 134.35(17)
Li Yb N1 Si1 80(3)
Si4 Yb N1 Si1 -73.0(2)
Si5 Yb N1 Si1 107.80(17)
Si2 Yb N1 Si1 172.2(3)
N2 Yb N1 Si2 146.79(16)
N3 Yb N1 Si2 -37.8(3)
Li Yb N1 Si2 -93(3)
Si4 Yb N1 Si2 114.82(16)
Si5 Yb N1 Si2 -64.4(2)
Si1 Yb N1 Si2 -172.2(3)
N3 Li N2 Si4 -95.3(4)
Si3 Li N2 Si4 132.9(3)
Si6 Li N2 Si4 -55.1(5)
Yb Li N2 Si4 -95.7(2)
N3 Li N2 Si3 131.8(3)
Si6 Li N2 Si3 172.0(4)
Yb Li N2 Si3 131.39(16)
N3 Li N2 Yb 0.4(3)
Si3 Li N2 Yb -131.39(16)
Si6 Li N2 Yb 40.6(4)
N1 Yb N2 Si4 -62.8(2)
N3 Yb N2 Si4 120.50(15)
Li Yb N2 Si4 120.8(3)
Si5 Yb N2 Si4 146.78(11)
Si2 Yb N2 Si4 -25.4(3)
Si1 Yb N2 Si4 -81.59(14)
N1 Yb N2 Si3 91.6(2)
N3 Yb N2 Si3 -85.2(2)
Li Yb N2 Si3 -84.8(3)
Si4 Yb N2 Si3 154.3(3)
Si5 Yb N2 Si3 -58.9(2)
Si2 Yb N2 Si3 128.98(17)
Si1 Yb N2 Si3 72.8(2)
N1 Yb N2 Li 176.4(2)
N3 Yb N2 Li -0.3(2)
Si4 Yb N2 Li -120.8(3)
Si5 Yb N2 Li 26.0(2)
Si2 Yb N2 Li -146.2(2)
Si1 Yb N2 Li 157.6(2)
N2 Li N3 Si5 -96.2(4)
Si3 Li N3 Si5 -55.5(5)
Si6 Li N3 Si5 132.0(3)
Yb Li N3 Si5 -95.8(2)
N2 Li N3 Si6 131.8(3)
Si3 Li N3 Si6 172.5(4)
Yb Li N3 Si6 132.19(16)
N2 Li N3 Yb -0.4(3)
Si3 Li N3 Yb 40.3(4)
Si6 Li N3 Yb -132.19(16)
N1 Yb N3 Si5 -52.4(2)
N2 Yb N3 Si5 124.47(14)
Li Yb N3 Si5 124.2(3)
Si4 Yb N3 Si5 151.99(11)
Si2 Yb N3 Si5 -69.67(13)
Si1 Yb N3 Si5 -15.3(2)
N1 Yb N3 Si6 97.6(2)
N2 Yb N3 Si6 -85.5(2)
Li Yb N3 Si6 -85.8(3)
Si4 Yb N3 Si6 -58.0(2)
Si5 Yb N3 Si6 150.0(3)
Si2 Yb N3 Si6 80.3(2)
Si1 Yb N3 Si6 134.71(15)
N1 Yb N3 Li -176.6(2)
N2 Yb N3 Li 0.3(2)
Si4 Yb N3 Li 27.8(2)
Si5 Yb N3 Li -124.2(3)
Si2 Yb N3 Li 166.2(2)
Si1 Yb N3 Li -139.5(2)
Si2 N1 Si1 C11 -73.9(4)
Yb N1 Si1 C11 115.0(3)
Si2 N1 Si1 C13 167.2(3)
Yb N1 Si1 C13 -3.9(3)
Si2 N1 Si1 C12 49.1(4)
Yb N1 Si1 C12 -122.0(3)
Si2 N1 Si1 Yb 171.1(4)
N2 Yb Si1 N1 150.7(2)
N3 Yb Si1 N1 -75.5(2)
Li Yb Si1 N1 -173.7(3)
Si4 Yb Si1 N1 117.6(2)
Si5 Yb Si1 N1 -84.4(2)
Si2 Yb Si1 N1 -4.4(2)
N1 Yb Si1 C11 -86.0(3)
N2 Yb Si1 C11 64.6(3)
N3 Yb Si1 C11 -161.5(3)
Li Yb Si1 C11 100.2(4)
Si4 Yb Si1 C11 31.6(3)
Si5 Yb Si1 C11 -170.5(3)
Si2 Yb Si1 C11 -90.4(3)
N1 Yb Si1 C13 176.0(3)
N2 Yb Si1 C13 -33.3(2)
N3 Yb Si1 C13 100.6(3)
Li Yb Si1 C13 2.3(4)
Si4 Yb Si1 C13 -66.3(2)
Si5 Yb Si1 C13 91.6(2)
Si2 Yb Si1 C13 171.7(2)
N1 Yb Si1 C12 80.1(4)
N2 Yb Si1 C12 -129.3(3)
N3 Yb Si1 C12 4.6(3)
Li Yb Si1 C12 -93.7(4)
Si4 Yb Si1 C12 -162.3(3)
Si5 Yb Si1 C12 -4.4(3)
Si2 Yb Si1 C12 75.7(3)
Si1 N1 Si2 C21 45.3(4)
Yb N1 Si2 C21 -143.6(3)
Si1 N1 Si2 C22 -76.5(3)
Yb N1 Si2 C22 94.6(3)
Si1 N1 Si2 C23 165.9(3)
Yb N1 Si2 C23 -22.9(3)
Si1 N1 Si2 Yb -171.2(4)
N2 Yb Si2 N1 -65.4(3)
N3 Yb Si2 N1 152.0(2)
Li Yb Si2 N1 173.6(4)
Si4 Yb Si2 N1 -81.5(2)
Si5 Yb Si2 N1 122.4(2)
Si1 Yb Si2 N1 4.32(19)
N1 Yb Si2 C21 60.1(4)
N2 Yb Si2 C21 -5.3(5)
N3 Yb Si2 C21 -147.8(4)
Li Yb Si2 C21 -126.3(5)
Si4 Yb Si2 C21 -21.4(4)
Si5 Yb Si2 C21 -177.5(4)
Si1 Yb Si2 C21 64.5(4)
N1 Yb Si2 C22 -101.3(3)
N2 Yb Si2 C22 -166.7(3)
N3 Yb Si2 C22 50.7(2)
Li Yb Si2 C22 72.2(4)
Si4 Yb Si2 C22 177.1(2)
Si5 Yb Si2 C22 21.0(2)
Si1 Yb Si2 C22 -97.0(2)
N1 Yb Si2 C23 157.2(3)
N2 Yb Si2 C23 91.8(3)
N3 Yb Si2 C23 -50.7(2)
Li Yb Si2 C23 -29.2(4)
Si4 Yb Si2 C23 75.7(2)
Si5 Yb Si2 C23 -80.4(2)
Si1 Yb Si2 C23 161.5(2)
Si4 N2 Si3 C31 107.6(3)
Li N2 Si3 C31 -121.0(3)
Yb N2 Si3 C31 -41.5(3)
Si4 N2 Si3 C33 -16.6(3)
Li N2 Si3 C33 114.8(3)
Yb N2 Si3 C33 -165.7(2)
Si4 N2 Si3 C32 -135.6(3)
Li N2 Si3 C32 -4.2(3)
Yb N2 Si3 C32 75.3(3)
Si4 N2 Si3 Li -131.4(3)
Yb N2 Si3 Li 79.5(3)
N3 Li Si3 N2 -71.5(4)
Si6 Li Si3 N2 -40.1(18)
Yb Li Si3 N2 -38.72(16)
N3 Li Si3 C31 18.3(6)
N2 Li Si3 C31 89.9(3)
Si6 Li Si3 C31 50(2)
Yb Li Si3 C31 51.1(3)
N3 Li Si3 C33 -165.9(4)
N2 Li Si3 C33 -94.4(3)
Si6 Li Si3 C33 -134.5(18)
Yb Li Si3 C33 -133.1(2)
N3 Li Si3 C32 103.8(5)
N2 Li Si3 C32 175.4(3)
Si6 Li Si3 C32 135(2)
Yb Li Si3 C32 136.6(3)
Si3 N2 Si4 C42 -58.3(3)
Li N2 Si4 C42 -176.5(3)
Yb N2 Si4 C42 98.6(2)
Si3 N2 Si4 C41 67.6(3)
Li N2 Si4 C41 -50.7(3)
Yb N2 Si4 C41 -135.50(19)
Si3 N2 Si4 C43 -174.7(2)
Li N2 Si4 C43 67.1(3)
Yb N2 Si4 C43 -17.8(2)
Si3 N2 Si4 Yb -156.9(3)
Li N2 Si4 Yb 84.8(3)
N1 Yb Si4 N2 137.67(17)
N3 Yb Si4 N2 -61.67(16)
Li Yb Si4 N2 -40.9(2)
Si5 Yb Si4 N2 -43.28(15)
Si2 Yb Si4 N2 167.70(14)
Si1 Yb Si4 N2 111.41(14)
N1 Yb Si4 C42 34.2(2)
N2 Yb Si4 C42 -103.5(2)
N3 Yb Si4 C42 -165.1(2)
Li Yb Si4 C42 -144.4(3)
Si5 Yb Si4 C42 -146.76(19)
Si2 Yb Si4 C42 64.2(2)
Si1 Yb Si4 C42 7.9(2)
N1 Yb Si4 C41 -142.1(3)
N2 Yb Si4 C41 80.2(3)
N3 Yb Si4 C41 18.5(3)
Li Yb Si4 C41 39.3(3)
Si5 Yb Si4 C41 36.9(3)
Si2 Yb Si4 C41 -112.1(3)
Si1 Yb Si4 C41 -168.4(2)
N1 Yb Si4 C43 -61.8(2)
N2 Yb Si4 C43 160.5(2)
N3 Yb Si4 C43 98.84(19)
Li Yb Si4 C43 119.6(2)
Si5 Yb Si4 C43 117.23(18)
Si2 Yb Si4 C43 -31.79(18)
Si1 Yb Si4 C43 -88.08(18)
Si6 N3 Si5 C53 -52.3(3)
Li N3 Si5 C53 -172.5(3)
Yb N3 Si5 C53 102.2(2)
Si6 N3 Si5 C51 72.3(3)
Li N3 Si5 C51 -48.0(4)
Yb N3 Si5 C51 -133.3(2)
Si6 N3 Si5 C52 -170.7(2)
Li N3 Si5 C52 69.0(3)
Yb N3 Si5 C52 -16.3(2)
Si6 N3 Si5 Yb -154.4(3)
Li N3 Si5 Yb 85.3(3)
N1 Yb Si5 N3 142.83(16)
N2 Yb Si5 N3 -58.00(16)
Li Yb Si5 N3 -38.7(2)
Si4 Yb Si5 N3 -36.27(14)
Si2 Yb Si5 N3 118.81(14)
Si1 Yb Si5 N3 171.06(13)
N1 Yb Si5 C53 42.0(2)
N2 Yb Si5 C53 -158.8(2)
N3 Yb Si5 C53 -100.8(2)
Li Yb Si5 C53 -139.4(2)
Si4 Yb Si5 C53 -137.06(19)
Si2 Yb Si5 C53 18.03(19)
Si1 Yb Si5 C53 70.28(19)
N1 Yb Si5 C51 -136.6(3)
N2 Yb Si5 C51 22.6(3)
N3 Yb Si5 C51 80.6(3)
Li Yb Si5 C51 42.0(3)
Si4 Yb Si5 C51 44.3(3)
Si2 Yb Si5 C51 -160.6(2)
Si1 Yb Si5 C51 -108.3(2)
N1 Yb Si5 C52 -54.73(19)
N2 Yb Si5 C52 104.44(19)
N3 Yb Si5 C52 162.4(2)
Li Yb Si5 C52 123.8(2)
Si4 Yb Si5 C52 126.17(17)
Si2 Yb Si5 C52 -78.75(17)
Si1 Yb Si5 C52 -26.50(17)
Si5 N3 Si6 C62 97.4(3)
Li N3 Si6 C62 -127.7(3)
Yb N3 Si6 C62 -47.7(3)
Si5 N3 Si6 C63 -26.5(3)
Li N3 Si6 C63 108.4(3)
Yb N3 Si6 C63 -171.6(2)
Si5 N3 Si6 C61 -143.9(2)
Li N3 Si6 C61 -8.9(3)
Yb N3 Si6 C61 71.1(3)
Si5 N3 Si6 Li -134.9(3)
Yb N3 Si6 Li 80.0(3)
N2 Li Si6 N3 -71.2(4)
Si3 Li Si6 N3 -36.9(18)
Yb Li Si6 N3 -38.31(16)
N3 Li Si6 C62 84.7(3)
N2 Li Si6 C62 13.5(6)
Si3 Li Si6 C62 48(2)
Yb Li Si6 C62 46.4(3)
N3 Li Si6 C63 -97.7(3)
N2 Li Si6 C63 -168.9(4)
Si3 Li Si6 C63 -134.6(18)
Yb Li Si6 C63 -136.0(2)
N3 Li Si6 C61 170.2(3)
N2 Li Si6 C61 99.1(5)
Si3 Li Si6 C61 133.3(19)
Yb Li Si6 C61 131.9(3)
